data_7135346
loop_
_publ_author_name
'Tr&#xf6;ster, Tobias'
'Saha, Koushik'
'Roy, Dipak Kumar'
'Dewhurst, Rian D.'
'Braunschweig, Holger'

_publ_section_title
;
 Ring expansion of an antiaromatic beryllole: synthesis of novel five-,
 seven- and nine-membered beryllacycles.
;
_journal_issue 17
_journal_name_full 'Chemical communications (Cambridge, England)'
_journal_page_first 5032
_journal_page_last 5036
_journal_paper_doi 10.1039/d5cc05783c
_journal_volume 62
_journal_year 2026
_chemical_formula_moiety 'C54 H60 B2 Be N2'
_chemical_formula_sum 'C54 H60 B2 Be N2'
_chemical_formula_weight 767.67
_space_group_crystal_system monoclinic
_space_group_IT_number 15
_space_group_name_Hall '-C 2yc'
_space_group_name_H-M_alt 'C 1 2/c 1'
_atom_sites_solution_hydrogens geom
_atom_sites_solution_primary dual
_atom_sites_solution_secondary difmap
_audit_creation_method 'CIF-fill 1.2x (K.Radacki, 2005-21)'
_audit_update_record
;
2025-10-09 deposited with the CCDC.	2026-02-12 downloaded from the CCDC.
;
_cell_angle_alpha 90
_cell_angle_beta 94.5530(10)
_cell_angle_gamma 90
_cell_formula_units_Z 4
_cell_length_a 20.23120(10)
_cell_length_b 12.89530(10)
_cell_length_c 16.69960(10)
_cell_measurement_reflns_used 62865
_cell_measurement_temperature 100(2)
_cell_measurement_theta_max 79.5230
_cell_measurement_theta_min 2.6240
_cell_volume 4342.97(5)
_computing_cell_refinement 'CrysAlisPro 1.171.41.111a (Rigaku OD, 2021)'
_computing_data_collection 'BIS 2011.8 / APEX2 ver. 2014.9 (Bruker AXS)'
_computing_data_reduction 'CrysAlisPro 1.171.41.111a (Rigaku OD, 2021)'
_computing_molecular_graphics 'ShelXLe (Huebschle et all, 2011)'
_computing_publication_material 'SHELXL-2018/3 (Sheldrick, 2018)'
_computing_structure_refinement 'SHELXL-2018/3 (Sheldrick, 2018)'
_computing_structure_solution 'SHELXT (Sheldrick, 2014)'
_diffrn_ambient_environment N~2~
_diffrn_ambient_temperature 100.00(10)
_diffrn_detector HPA
_diffrn_detector_area_resol_mean 10.0
_diffrn_detector_type 'HyPix 6000'
_diffrn_measured_fraction_theta_full 1.000
_diffrn_measured_fraction_theta_max 1.000
_diffrn_measurement_details
;
 List of Runs (angles in degrees, time in seconds):
 
   # Type    Start    End  Width  t~exp~   \w     \q     \k     \f   Frames
 --------------------------------------------------------------------------
   1  \w   -120.00 -69.00   0.50    0.10    --  -47.96-127.00  49.00  102
   2  \w   -104.00 -19.00   0.50    0.10    --  -47.96 143.00 -64.00  170
   3  \w    -93.00 -11.00   0.50    0.10    --  -47.96 127.00 125.00  164
   4  \w   -120.00 -58.00   0.50    0.10    --  -47.96-143.00-119.00  124
   5  \w     33.00  97.00   0.50    0.10    --   47.96-127.00  49.00  128
   6  \w     41.00 106.00   0.50    0.10    --   47.96-143.00-119.00  130
   7  \w   -159.00 -58.00   0.50    0.38    --  -91.75-143.00-119.00  202
   8  \w   -163.00 -69.00   0.50    0.38    --  -91.75-127.00  49.00  188
   9  \w     80.00 176.00   0.50    0.38    --  113.25 143.00 -64.00  192
  10  \w     42.00 118.00   0.50    0.38    --  113.25-127.00  49.00  152
  11  \w     42.00 130.00   0.50    0.38    --  113.25-143.00-119.00  176
  12  \w     91.00 178.00   0.50    0.38    --  113.25 127.00 125.00  174
  13  \w    -26.00   1.00   0.50    0.10    --   14.00 111.00   5.34   54
  14  \w    -56.00 -30.00   0.50    0.10    --   18.00 165.00 156.37   52
  15  \w    -12.00  21.00   0.50    0.10    --   22.00 101.00 -55.18   66
  16  \w    -10.00  32.00   0.50    0.10    --   22.00  96.00 137.28   84
  17  \w      4.00  37.00   0.50    0.10    --   34.00  93.00-146.74   66
  18  \w     13.00  46.00   0.50    0.10    --   42.00  90.00  14.42   66
  19  \w     20.00  46.00   0.50    0.10    --   46.00  85.00 109.88   52
  20  \w     19.00  46.00   0.50    0.10    --   46.00  87.00 171.59   54
  21  \w     18.00  46.00   0.50    0.10    --   46.00  88.00-121.05   56
  22  \w     16.00  44.00   0.50    0.10    --   46.00  92.00  63.85   56
  23  \w   -122.00 -35.00   0.50    0.10    --  -47.96 -19.00 -60.00  174
  24  \w    -63.00 -29.00   0.50    0.10    --  -54.00 -83.00  17.37   68
  25  \w    -87.00 -28.00   0.50    0.10    --  -54.00 -83.00 149.85  118
  26  \w    -71.00 -31.00   0.50    0.10    --  -54.00 -81.00 179.57   80
  27  \w    -55.00 -29.00   0.50    0.10    --  -54.00 -81.00 -37.50   52
  28  \w     30.00  80.00   0.50    0.10    --   54.00  79.00  86.57  100
  29  \w    -58.00 -33.00   0.50    0.10    --  -58.00 -82.00  87.63   50
  30  \w   -121.00 -95.00   0.50    0.10    --  -58.00 -82.00  87.63   52
  31  \w     37.00  70.00   0.50    0.10    --   58.00  73.00 -78.11   66
  32  \w     36.00  62.00   0.50    0.10    --   58.00  76.00-117.42   52
  33  \w    -62.00 -36.00   0.50    0.10    --  -62.00 -83.00 -50.23   52
  34  \w    -80.00 -40.00   0.50    0.10    --  -62.00 -83.00 -76.86   80
  35  \w    -64.00 -39.00   0.50    0.10    --  -62.00 -83.00  48.93   50
  36  \w    -63.00 -37.00   0.50    0.10    --  -62.00 -81.00 114.35   52
  37  \w     41.00  67.00   0.50    0.10    --   62.00  73.00  11.69   52
  38  \w    -69.00 -44.00   0.50    0.10    --  -66.00 -74.00 129.24   50
  39  \w    -69.00 -44.00   0.50    0.10    --  -66.00 -75.00 166.07   50
  40  \w     43.00  74.00   0.50    0.10    --   66.00  77.00 166.99   62
  41  \w     81.00 127.00   0.50    0.10    --   66.00  77.00 166.99   92
  42  \w     47.00  80.00   0.50    0.10    --   70.00  77.00-132.28   66
  43  \w    -84.00 -51.00   0.50    0.38    --  -70.00 -67.00-103.20   66
  44  \w    -71.00 -45.00   0.50    0.38    --  -70.00 -83.00-105.72   52
  45  \w     47.00  72.00   0.50    0.10    --   70.00  78.00  14.60   50
  46  \w    -87.00 -55.00   0.50    0.38    --  -74.00 -73.00 171.40   64
  47  \w    -75.00 -49.00   0.50    0.38    --  -74.00 -83.00 113.82   52
  48  \w    -85.00 -52.00   0.50    0.38    --  -74.00 -76.00 -60.72   66
  49  \w    -76.00 -51.00   0.50    0.38    --  -74.00 -76.00 -31.86   50
  50  \w   -147.00 -98.00   0.50    0.38    --  -78.00 -82.00 143.86   98
  51  \w    -84.00 -52.00   0.50    0.38    --  -78.00 -83.00  49.89   64
  52  \w    -87.00 -55.00   0.50    0.38    --  -78.00 -76.00-135.40   64
  53  \w    -82.00 -56.00   0.50    0.38    --  -78.00 -74.00  78.09   52
  54  \w    -81.00 -55.00   0.50    0.38    --  -78.00 -76.00-150.25   52
  55  \w    -90.00 -57.00   0.50    0.38    --  -78.00 -75.00  64.79   66
  56  \w    -79.00 -53.00   0.50    0.38    --  -78.00 -81.00 168.64   52
  57  \w    -92.00 -53.00   0.50    0.38    --  -78.00 -82.00 143.86   78
  58  \w    -90.00 -56.00   0.50    0.38    --  -82.00 -83.00  71.17   68
  59  \w    -90.00 -64.00   0.50    0.38    --  -82.00 -67.00 -72.85   52
  60  \w    -86.00 -60.00   0.50    0.38    --  -82.00 -74.00   5.65   52
  61  \w    -92.00 -60.00   0.50    0.38    --  -82.00 -75.00 -95.29   64
  62  \w    -93.00 -64.00   0.50    0.38    --  -86.00 -75.00 124.48   58
  63  \w    -89.00 -63.00   0.50    0.38    --  -86.00 -77.00 -24.50   52
  64  \w   -102.00 -67.00   0.50    0.38    --  -90.00 -77.00  52.74   70
  65  \w    -94.00 -68.00   0.50    0.38    --  -91.75 -80.00  -5.27   52
  66  \w   -120.00 -69.00   0.50    0.38    --  -91.75 -77.00-150.00  102
  67  \w   -106.00 -69.00   0.50    0.38    --  -91.75 -77.00  90.00   74
  68  \w    -94.00 -68.00   0.50    0.38    --  -91.75 -79.00 -32.72   52
  69  \w    -96.00 -68.00   0.50    0.38    --  -91.75 -81.00 171.56   56
  70  \w   -159.00-101.00   0.50    0.38    --  -91.75 -81.00 171.56  116
  71  \w   -128.00 -72.00   0.50    0.38    --  -91.75 -72.00  62.15  112
  72  \w   -106.00 -71.00   0.50    0.38    --  -91.75 -73.00 -87.66   70
  73  \w   -112.00 -70.00   0.50    0.38    --  -91.75 -75.00  33.87   84
  74  \w   -115.00 -70.00   0.50    0.38    --  -91.75 -75.00 -71.53   90
  75  \w   -101.00 -67.00   0.50    0.38    --  -91.75 -81.00 115.78   68
  76  \w   -163.00 -67.00   0.50    0.38    --  -91.75 -82.00 151.95  192
  77  \w    -86.00 -61.00   0.50    0.38    --  -91.75 143.00 -64.00   50
  78  \w    -80.00 -55.00   0.50    0.38    --  -91.75 127.00 125.00   50
  79  \w   -110.00 -68.00   0.50    0.38    --  -91.75 -79.00-114.27   84
  80  \w   -163.00 -66.00   0.50    0.38    --  -91.75 -83.00 -95.81  194
  81  \w    -94.00 -68.00   0.50    0.38    --  -91.75 -78.00   6.79   52
  82  \w     70.00  98.00   0.50    0.38    --   94.00  79.00 177.17   56
  83  \w    138.00 175.00   0.50    0.38    --  102.00  80.00 -67.73   74
  84  \w     78.00 134.00   0.50    0.38    --  102.00  80.00 -67.73  112
  85  \w    145.00 174.00   0.50    0.38    --  102.00  80.00-168.54   58
  86  \w    118.00 143.00   0.50    0.38    --  102.00  80.00-168.54   50
  87  \w     78.00 105.00   0.50    0.38    --  102.00  80.00-168.54   54
  88  \w     98.00 157.00   0.50    0.38    --  113.25  61.00 120.00  118
  89  \w     97.00 160.00   0.50    0.38    --  113.25  61.00   0.00  126
  90  \w     42.00  68.00   0.50    0.38    --  113.25 -61.00   0.00   52
  91  \w     76.00 106.00   0.50    0.38    --  113.25 -77.00-150.00   60
  92  \w     43.00  68.00   0.50    0.38    --  113.25 -77.00-150.00   50
  93  \w    101.00 176.00   0.50    0.38    --  113.25  61.00-120.00  150
  94  \w     96.00 173.00   0.50    0.38    --  113.25  77.00 150.00  154
  95  \w     43.00  89.00   0.50    0.38    --  113.25 -77.00 150.00   92
  96  \w     42.00 112.00   0.50    0.38    --  113.25-125.00 -90.00  140
  97  \w     45.00  87.00   0.50    0.38    --  113.25 -77.00  90.00   84
  98  \w    105.00 149.00   0.50    0.38    --  113.25  77.00 -90.00   88
  99  \w     42.00  69.00   0.50    0.38    --  113.25 -61.00-120.00   54
 100  \w    133.00 177.00   0.50    0.38    --  113.25  77.00 120.00   88
 101  \w     91.00 117.00   0.50    0.38    --  113.25  77.00 120.00   52
 102  \w     72.00 117.00   0.50    0.38    --  113.25-125.00  90.00   90
 103  \w     92.00 177.00   0.50    0.38    --  113.25  77.00 -60.00  170
 104  \w     43.00  69.00   0.50    0.38    --  113.25-125.00  90.00   52
 105  \w     93.00 175.00   0.50    0.38    --  113.25  77.00-150.00  164
 106  \w    129.00 177.00   0.50    0.38    --  113.25  77.00  90.00   96
 107  \w     92.00 172.00   0.50    0.38    --  113.25  77.00   0.00  160
 108  \w     98.00 150.00   0.50    0.38    --  113.25  61.00  90.00  104
 109  \w    100.00 174.00   0.50    0.38    --  113.25  61.00 -90.00  148
 110  \w     93.00 147.00   0.50    0.38    --  113.25  77.00  30.00  108
 111  \w     42.00 117.00   0.50    0.38    --  113.25-125.00-120.00  150
 112  \w     93.00 122.00   0.50    0.38    --  113.25  77.00  60.00   58
 113  \w     97.00 175.00   0.50    0.38    --  113.25  61.00  60.00  156
 114  \w     94.00 122.00   0.50    0.38    --  113.25  77.00  90.00   56
 115  \w     78.00 113.00   0.50    0.38    --  113.25-125.00   0.00   70
 116  \w     74.00  99.00   0.50    0.38    --  113.25 -94.00 -30.00   50
 117  \w     42.00  68.00   0.50    0.38    --  113.25 -94.00 -30.00   52
 118  \w     42.00  75.00   0.50    0.38    --  113.25-125.00   0.00   66
 119  \w    100.00 169.00   0.50    0.38    --  113.25  61.00-180.00  138
 120  \w     91.00 170.00   0.50    0.38    --  113.25  77.00 -30.00  158
 121  \w     98.00 176.00   0.50    0.38    --  113.25  61.00  30.00  156
 122  \w     43.00 116.00   0.50    0.38    --  113.25-125.00-180.00  146
 123  \w     63.00 109.00   0.50    0.38    --  113.25 -94.00  60.00   92
 124  \w    102.00 145.00   0.50    0.38    --  113.25  61.00-150.00   86
 125  \w     44.00  70.00   0.50    0.38    --  113.25 -61.00  30.00   52
 126  \w    100.00 156.00   0.50    0.38    --  113.25  61.00 150.00  112
 127  \w     75.00 104.00   0.50    0.38    --  113.25 -94.00  90.00   58
 128  \w     47.00  72.00   0.50    0.38    --  113.25 -94.00  90.00   50
 129  \w     43.00 116.00   0.50    0.38    --  113.25-125.00 -30.00  146
 130  \w     91.00 146.00   0.50    0.38    --  113.25  77.00-120.00  110
 131  \w     92.00 117.00   0.50    0.38    --  113.25-125.00 -60.00   50
 132  \w     45.00 101.00   0.50    0.38    --  113.25 -77.00 -30.00  112
 133  \w     42.00  76.00   0.50    0.38    --  113.25-125.00 -60.00   68
 134  \w     97.00 153.00   0.50    0.38    --  113.25  61.00 -30.00  112
 135  \w     44.00  71.00   0.50    0.38    --  113.25 -61.00  90.00   54

;
_diffrn_measurement_device 'four-circle diffractometer'
_diffrn_measurement_device_type 'Rigaku XtaLAB Synergy-S'
_diffrn_measurement_method '\w scans'
_diffrn_radiation_monochromator 'multi-layer mirror'
_diffrn_radiation_type CuK\a
_diffrn_radiation_wavelength 1.54184
_diffrn_reflns_av_R_equivalents 0.0325
_diffrn_reflns_av_unetI/netI 0.0105
_diffrn_reflns_Laue_measured_fraction_full 1.000
_diffrn_reflns_Laue_measured_fraction_max 1.000
_diffrn_reflns_limit_h_max 24
_diffrn_reflns_limit_h_min -24
_diffrn_reflns_limit_k_max 15
_diffrn_reflns_limit_k_min -15
_diffrn_reflns_limit_l_max 20
_diffrn_reflns_limit_l_min -20
_diffrn_reflns_number 85778
_diffrn_reflns_point_group_measured_fraction_full 1.000
_diffrn_reflns_point_group_measured_fraction_max 1.000
_diffrn_reflns_theta_full 72.000
_diffrn_reflns_theta_max 72.127
_diffrn_reflns_theta_min 4.069
_diffrn_source 'micro-focus sealed X-ray tube'
_diffrn_source_type 'PhotonJet X-ray Source'
_exptl_absorpt_coefficient_mu 0.492
_exptl_absorpt_correction_T_max 1.000
_exptl_absorpt_correction_T_min 0.545
_exptl_absorpt_correction_type gaussian
_exptl_absorpt_process_details
;
CrysAlisPro 1.171.41.111a (Rigaku Oxford Diffraction, 2021) Numerical 
absorption correction based on gaussian integration over a multifaceted 
crystal model Empirical absorption correction using spherical harmonics, 
implemented in SCALE3 ABSPACK scaling algorithm.
;
_exptl_crystal_colour colourless
_exptl_crystal_density_diffrn 1.174
_exptl_crystal_description block
_exptl_crystal_F_000 1648
_exptl_crystal_size_max 0.170
_exptl_crystal_size_mid 0.146
_exptl_crystal_size_min 0.124
_refine_diff_density_max 0.329
_refine_diff_density_min -0.211
_refine_diff_density_rms 0.038
_refine_ls_extinction_method none
_refine_ls_goodness_of_fit_ref 1.041
_refine_ls_hydrogen_treatment mixed
_refine_ls_matrix_type full
_refine_ls_number_parameters 287
_refine_ls_number_reflns 4274
_refine_ls_number_restraints 18
_refine_ls_restrained_S_all 1.039
_refine_ls_R_factor_all 0.0415
_refine_ls_R_factor_gt 0.0404
_refine_ls_shift/su_max 0.001
_refine_ls_shift/su_mean 0.000
_refine_ls_structure_factor_coef Fsqd
_refine_ls_weighting_details 'w=1/[\s^2^(Fo^2^)+(0.0509P)^2^+3.8707P] where P=(Fo^2^+2Fc^2^)/3'
_refine_ls_weighting_scheme calc
_refine_ls_wR_factor_gt 0.1044
_refine_ls_wR_factor_ref 0.1052
_reflns_Friedel_coverage 0.000
_reflns_number_gt 4117
_reflns_number_total 4274
_reflns_threshold_expression 'I > 2\s(I)'
_cod_data_source_file d5cc05783c2.cif
_cod_data_source_block ToBi161_ToTr_a
_cod_depositor_comments 'Adding full bibliography for 7135342--7135346.cif.'
_cod_original_sg_symbol_H-M 'C 2/c'
_cod_database_code 7135346
_shelx_shelxl_version_number 2018/3
_shelx_space_group_comment
;
The symmetry employed for this shelxl refinement is uniquely defined
by the following loop, which should always be used as a source of
symmetry information in preference to the above space-group names.
They are only intended as comments.
;
_shelx_estimated_absorpt_t_min 0.921
_shelx_estimated_absorpt_t_max 0.943

loop_
_space_group_symop_operation_xyz
'x, y, z'
'-x, y, -z+1/2'
'x+1/2, y+1/2, z'
'-x+1/2, y+1/2, -z+1/2'
'-x, -y, -z'
'x, -y, z-1/2'
'-x+1/2, -y+1/2, -z'
'x+1/2, -y+1/2, z-1/2'

loop_
_atom_site_label
_atom_site_type_symbol
_atom_site_fract_x
_atom_site_fract_y
_atom_site_fract_z
_atom_site_U_iso_or_equiv
_atom_site_adp_type
_atom_site_occupancy
_atom_site_site_symmetry_order
_atom_site_calc_flag
_atom_site_refinement_flags_posn
_atom_site_refinement_flags_adp
_atom_site_refinement_flags_occupancy
_atom_site_disorder_assembly
_atom_site_disorder_group
N1 N 0.56755(5) 0.59093(7) 0.80087(5) 0.0192(2) Uani 1 1 d . . . . .
C1 C 0.58178(5) 0.74172(8) 0.70939(6) 0.0180(2) Uani 1 1 d . . . . .
Be1 Be 0.500000 0.61948(16) 0.750000 0.0214(4) Uani 1 2 d S T P . .
B1 B 0.61487(6) 0.65719(10) 0.77156(7) 0.0192(3) Uani 1 1 d . . . . .
C2 C 0.51877(5) 0.77880(8) 0.71210(6) 0.0176(2) Uani 1 1 d . . . . .
C1_1 C 0.57877(6) 0.50551(9) 0.86023(7) 0.0231(2) Uani 1 1 d . . . . .
C2_1 C 0.51099(6) 0.47042(11) 0.88511(8) 0.0316(3) Uani 1 1 d . . . . .
H2A_1 H 0.483939 0.445314 0.837779 0.047 Uiso 1 1 calc R U . . .
H2B_1 H 0.488613 0.529035 0.908742 0.047 Uiso 1 1 calc R U . . .
H2C_1 H 0.517071 0.414465 0.924721 0.047 Uiso 1 1 calc R U . . .
C3_1 C 0.62121(6) 0.54158(10) 0.93493(7) 0.0274(3) Uani 1 1 d . . . . .
H3A_1 H 0.665128 0.562208 0.919754 0.041 Uiso 1 1 calc R U . . .
H3B_1 H 0.625876 0.484773 0.973955 0.041 Uiso 1 1 calc R U . . .
H3C_1 H 0.599798 0.600860 0.958949 0.041 Uiso 1 1 calc R U . . .
C4_1 C 0.61298(7) 0.41372(10) 0.82262(8) 0.0321(3) Uani 1 1 d . . . . .
H4A_1 H 0.587263 0.392690 0.773078 0.048 Uiso 1 1 calc R U . . .
H4B_1 H 0.615884 0.355525 0.860478 0.048 Uiso 1 1 calc R U . . .
H4C_1 H 0.657691 0.434183 0.810229 0.048 Uiso 1 1 calc R U . . .
C1_2 C 0.69388(6) 0.65297(9) 0.78041(7) 0.0209(2) Uani 1 1 d . . . . .
C2_2 C 0.72727(6) 0.59362(9) 0.72522(7) 0.0229(2) Uani 1 1 d . . . . .
C3_2 C 0.79619(6) 0.59952(9) 0.72488(7) 0.0244(3) Uani 1 1 d . . . . .
H3_2 H 0.817751 0.560492 0.686338 0.029 Uiso 1 1 calc R U . . .
C4_2 C 0.83390(6) 0.66058(9) 0.77908(7) 0.0248(3) Uani 1 1 d . . . . .
C5_2 C 0.80103(6) 0.71850(9) 0.83428(7) 0.0244(3) Uani 1 1 d . . . . .
H5_2 H 0.826229 0.760018 0.872515 0.029 Uiso 1 1 calc R U . . .
C6_2 C 0.73214(6) 0.71699(9) 0.83475(7) 0.0228(2) Uani 1 1 d . . . . .
C7_2 C 0.69096(6) 0.52178(10) 0.66508(7) 0.0277(3) Uani 1 1 d . . . . .
H7A_2 H 0.705602 0.535054 0.611480 0.042 Uiso 1 1 calc R U . . .
H7B_2 H 0.643134 0.534133 0.664566 0.042 Uiso 1 1 calc R U . . .
H7C_2 H 0.700632 0.449622 0.680251 0.042 Uiso 1 1 calc R U . . .
C8_2 C 0.90867(6) 0.66227(10) 0.77944(8) 0.0295(3) Uani 1 1 d . . . . .
H8A_2 H 0.921392 0.660038 0.724052 0.044 Uiso 1 1 calc R U . . .
H8B_2 H 0.927217 0.601937 0.808999 0.044 Uiso 1 1 calc R U . . .
H8C_2 H 0.925859 0.725945 0.805502 0.044 Uiso 1 1 calc R U . . .
C9_5 C 0.6978(5) 0.7841(6) 0.8963(7) 0.024(2) Uani 0.52(2) 1 d . U P A 1
H9A_5 H 0.652787 0.801573 0.874414 0.036 Uiso 0.52(2) 1 calc R U P A 1
H9B_5 H 0.723220 0.848015 0.906927 0.036 Uiso 0.52(2) 1 calc R U P A 1
H9C_5 H 0.695661 0.745239 0.946436 0.036 Uiso 0.52(2) 1 calc R U P A 1
C9_6 C 0.7009(5) 0.7874(8) 0.8887(7) 0.029(2) Uani 0.48(2) 1 d . U P A 2
H3_6 H 0.733200 0.807441 0.932871 0.035(10) Uiso 0.48(2) 1 calc R . P A 2
H2_6 H 0.663189 0.752616 0.910562 0.035(11) Uiso 0.48(2) 1 calc R . P A 2
H1_6 H 0.685336 0.849455 0.859060 0.041(10) Uiso 0.48(2) 1 calc R . P A 2
C1_3 C 0.62360(5) 0.78297(9) 0.64588(7) 0.0192(2) Uani 1 1 d . . . . .
C2_3 C 0.63138(6) 0.73707(10) 0.57180(7) 0.0250(3) Uani 1 1 d . . . . .
H2_3 H 0.609433 0.673630 0.558103 0.030 Uiso 1 1 calc R U . . .
C3_3 C 0.67102(6) 0.78340(11) 0.51776(7) 0.0297(3) Uani 1 1 d . . . . .
H3_3 H 0.674899 0.752612 0.466664 0.036 Uiso 1 1 calc R U . . .
C4_3 C 0.70498(6) 0.87439(11) 0.53796(8) 0.0302(3) Uani 1 1 d . . . . .
H4_3 H 0.732345 0.905498 0.501000 0.036 Uiso 1 1 calc R U . . .
C5_3 C 0.69885(6) 0.91956(10) 0.61202(8) 0.0274(3) Uani 1 1 d . . . . .
H5_3 H 0.722364 0.981421 0.626451 0.033 Uiso 1 1 calc R U . . .
C6_3 C 0.65820(6) 0.87420(9) 0.66521(7) 0.0230(2) Uani 1 1 d . . . . .
H6_3 H 0.653851 0.905965 0.715853 0.028 Uiso 1 1 calc R U . . .
C1_4 C 0.48429(5) 0.83519(9) 0.64255(7) 0.0205(2) Uani 1 1 d . . . . .
C2_4 C 0.47947(6) 0.78929(10) 0.56672(7) 0.0256(3) Uani 1 1 d . . . . .
H2_4 H 0.496916 0.721658 0.560338 0.031 Uiso 1 1 calc R U . . .
C3_4 C 0.44964(7) 0.84071(12) 0.50051(8) 0.0340(3) Uani 1 1 d . . . . .
H3_4 H 0.446386 0.808039 0.449366 0.041 Uiso 1 1 calc R U . . .
C4_4 C 0.42465(7) 0.93937(13) 0.50885(8) 0.0370(3) Uani 1 1 d . . . . .
H4_4 H 0.405350 0.975457 0.463219 0.044 Uiso 1 1 calc R U . . .
C5_4 C 0.42777(6) 0.98561(11) 0.58385(8) 0.0322(3) Uani 1 1 d . . . . .
H5_4 H 0.410155 1.053239 0.589698 0.039 Uiso 1 1 calc R U . . .
C6_4 C 0.45659(6) 0.93346(9) 0.65074(7) 0.0243(3) Uani 1 1 d . . . . .
H6_4 H 0.457436 0.964874 0.702264 0.029 Uiso 1 1 calc R U . . .

loop_
_atom_site_aniso_label
_atom_site_aniso_U_11
_atom_site_aniso_U_22
_atom_site_aniso_U_33
_atom_site_aniso_U_23
_atom_site_aniso_U_13
_atom_site_aniso_U_12
N1 0.0211(5) 0.0195(5) 0.0172(4) 0.0004(4) 0.0027(4) 0.0016(4)
C1 0.0196(5) 0.0173(5) 0.0170(5) -0.0021(4) 0.0018(4) -0.0014(4)
Be1 0.0238(10) 0.0192(10) 0.0215(10) 0.000 0.0042(8) 0.000
B1 0.0226(6) 0.0194(6) 0.0158(5) -0.0018(5) 0.0027(5) 0.0030(5)
C2 0.0199(5) 0.0157(5) 0.0173(5) -0.0011(4) 0.0026(4) -0.0026(4)
C1_1 0.0249(6) 0.0226(6) 0.0218(5) 0.0058(4) 0.0018(4) 0.0013(4)
C2_1 0.0295(6) 0.0356(7) 0.0297(6) 0.0128(5) 0.0026(5) -0.0033(5)
C3_1 0.0280(6) 0.0314(6) 0.0225(6) 0.0062(5) 0.0002(5) 0.0024(5)
C4_1 0.0410(7) 0.0232(6) 0.0319(7) 0.0050(5) 0.0026(5) 0.0071(5)
C1_2 0.0211(6) 0.0209(5) 0.0209(5) 0.0051(4) 0.0032(4) 0.0029(4)
C2_2 0.0249(6) 0.0215(6) 0.0227(6) 0.0041(4) 0.0045(4) 0.0030(4)
C3_2 0.0243(6) 0.0239(6) 0.0259(6) 0.0039(5) 0.0074(5) 0.0048(5)
C4_2 0.0217(6) 0.0241(6) 0.0289(6) 0.0083(5) 0.0041(5) 0.0045(4)
C5_2 0.0225(6) 0.0236(6) 0.0266(6) 0.0034(5) -0.0012(5) 0.0012(4)
C6_2 0.0234(6) 0.0224(6) 0.0225(6) 0.0044(4) 0.0016(4) 0.0039(4)
C7_2 0.0269(6) 0.0293(6) 0.0277(6) -0.0036(5) 0.0076(5) 0.0018(5)
C8_2 0.0223(6) 0.0318(7) 0.0345(7) 0.0029(5) 0.0031(5) 0.0028(5)
C9_5 0.025(3) 0.021(3) 0.027(3) -0.009(2) 0.005(2) 0.009(2)
C9_6 0.018(3) 0.045(4) 0.024(3) 0.003(2) -0.002(2) -0.008(3)
C1_3 0.0177(5) 0.0207(5) 0.0193(5) 0.0014(4) 0.0018(4) 0.0023(4)
C2_3 0.0249(6) 0.0264(6) 0.0242(6) -0.0035(5) 0.0052(5) -0.0012(5)
C3_3 0.0296(6) 0.0372(7) 0.0232(6) -0.0024(5) 0.0087(5) 0.0020(5)
C4_3 0.0272(6) 0.0357(7) 0.0292(6) 0.0067(5) 0.0117(5) -0.0008(5)
C5_3 0.0237(6) 0.0254(6) 0.0335(6) 0.0025(5) 0.0048(5) -0.0029(5)
C6_3 0.0228(6) 0.0235(6) 0.0232(6) -0.0007(4) 0.0047(4) 0.0000(4)
C1_4 0.0165(5) 0.0247(6) 0.0206(5) 0.0045(4) 0.0040(4) -0.0019(4)
C2_4 0.0225(6) 0.0330(6) 0.0216(6) 0.0021(5) 0.0034(4) -0.0003(5)
C3_4 0.0290(6) 0.0521(8) 0.0210(6) 0.0060(6) 0.0026(5) 0.0017(6)
C4_4 0.0283(7) 0.0545(9) 0.0284(6) 0.0195(6) 0.0044(5) 0.0070(6)
C5_4 0.0253(6) 0.0329(7) 0.0392(7) 0.0155(6) 0.0083(5) 0.0056(5)
C6_4 0.0199(5) 0.0254(6) 0.0280(6) 0.0054(5) 0.0051(4) 0.0005(4)

loop_
_atom_type_symbol
_atom_type_description
_atom_type_scat_dispersion_real
_atom_type_scat_dispersion_imag
_atom_type_scat_source
C C 0.0181 0.0091 'International Tables Vol C Tables 4.2.6.8 and 6.1.1.4'
H H 0.0000 0.0000 'International Tables Vol C Tables 4.2.6.8 and 6.1.1.4'
Be Be 0.0038 0.0014 'International Tables Vol C Tables 4.2.6.8 and 6.1.1.4'
B B 0.0090 0.0039 'International Tables Vol C Tables 4.2.6.8 and 6.1.1.4'
N N 0.0311 0.0180 'International Tables Vol C Tables 4.2.6.8 and 6.1.1.4'

loop_
_exptl_crystal_face_index_h
_exptl_crystal_face_index_k
_exptl_crystal_face_index_l
_exptl_crystal_face_perp_dist
2 1 -2 0.0689
-2 -1 2 0.0913
-1 1 1 0.0485
2 2 -1 0.0433
-2 -2 1 0.1017
2 1 2 0.0543
1 0 1 0.0712
-1 0 -1 0.0805
2 1 -1 0.0525
1 0 0 0.0715
0 -1 2 0.0954
2 -1 1 0.0881
0 1 -2 0.0738
2 -1 -1 0.0691
1 -2 -2 0.0745
-1 -1 -2 0.0749
-2 0 -1 0.0682

loop_
_geom_angle_atom_site_label_1
_geom_angle_atom_site_label_2
_geom_angle_atom_site_label_3
_geom_angle
_geom_angle_site_symmetry_1
_geom_angle_site_symmetry_3
_geom_angle_publ_flag
B1 N1 C1_1 127.77(10) . . ?
B1 N1 Be1 104.70(9) . . ?
C1_1 N1 Be1 127.26(10) . . ?
C2 C1 C1_3 118.56(10) . . ?
C2 C1 B1 123.78(10) . . ?
C1_3 C1 B1 117.66(9) . . ?
N1 Be1 N1 153.29(16) 2_656 . ?
N1 Be1 C2 102.92(8) 2_656 . ?
N1 Be1 C2 102.10(8) . . ?
N1 Be1 C2 102.10(8) 2_656 2_656 ?
N1 Be1 C2 102.92(8) . 2_656 ?
C2 Be1 C2 40.77(7) . 2_656 ?
N1 Be1 B1 34.79(5) 2_656 2_656 ?
N1 Be1 B1 156.33(4) . 2_656 ?
C2 Be1 B1 87.37(7) . 2_656 ?
C2 Be1 B1 70.23(6) 2_656 2_656 ?
N1 Be1 B1 156.33(4) 2_656 . ?
N1 Be1 B1 34.79(5) . . ?
C2 Be1 B1 70.23(6) . . ?
C2 Be1 B1 87.37(7) 2_656 . ?
B1 Be1 B1 156.36(12) 2_656 . ?
N1 B1 C1_2 130.92(10) . . ?
N1 B1 C1 112.14(10) . . ?
C1_2 B1 C1 116.39(10) . . ?
N1 B1 Be1 40.50(6) . . ?
C1_2 B1 Be1 165.77(10) . . ?
C1 B1 Be1 71.91(7) . . ?
C1 C2 C1_4 121.58(9) . . ?
C1 C2 C2 123.68(11) . 2_656 ?
C1_4 C2 C2 114.32(10) . 2_656 ?
C1 C2 Be1 82.24(7) . . ?
C1_4 C2 Be1 126.82(7) . . ?
C2 C2 Be1 69.61(3) 2_656 . ?
N1 C1_1 C3_1 111.38(10) . . ?
N1 C1_1 C4_1 110.44(9) . . ?
C3_1 C1_1 C4_1 109.09(10) . . ?
N1 C1_1 C2_1 107.87(9) . . ?
C3_1 C1_1 C2_1 108.97(10) . . ?
C4_1 C1_1 C2_1 109.04(11) . . ?
C1_1 C2_1 H2A_1 109.5 . . ?
C1_1 C2_1 H2B_1 109.5 . . ?
H2A_1 C2_1 H2B_1 109.5 . . ?
C1_1 C2_1 H2C_1 109.5 . . ?
H2A_1 C2_1 H2C_1 109.5 . . ?
H2B_1 C2_1 H2C_1 109.5 . . ?
C1_1 C3_1 H3A_1 109.5 . . ?
C1_1 C3_1 H3B_1 109.5 . . ?
H3A_1 C3_1 H3B_1 109.5 . . ?
C1_1 C3_1 H3C_1 109.5 . . ?
H3A_1 C3_1 H3C_1 109.5 . . ?
H3B_1 C3_1 H3C_1 109.5 . . ?
C1_1 C4_1 H4A_1 109.5 . . ?
C1_1 C4_1 H4B_1 109.5 . . ?
H4A_1 C4_1 H4B_1 109.5 . . ?
C1_1 C4_1 H4C_1 109.5 . . ?
H4A_1 C4_1 H4C_1 109.5 . . ?
H4B_1 C4_1 H4C_1 109.5 . . ?
C2_2 C1_2 C6_2 118.07(10) . . ?
C2_2 C1_2 B1 119.11(10) . . ?
C6_2 C1_2 B1 122.29(10) . . ?
C3_2 C2_2 C1_2 120.20(11) . . ?
C3_2 C2_2 C7_2 117.57(10) . . ?
C1_2 C2_2 C7_2 122.23(11) . . ?
C4_2 C3_2 C2_2 121.84(11) . . ?
C4_2 C3_2 H3_2 119.1 . . ?
C2_2 C3_2 H3_2 119.1 . . ?
C3_2 C4_2 C5_2 118.04(11) . . ?
C3_2 C4_2 C8_2 120.70(11) . . ?
C5_2 C4_2 C8_2 121.24(11) . . ?
C6_2 C5_2 C4_2 121.68(11) . . ?
C6_2 C5_2 H5_2 119.2 . . ?
C4_2 C5_2 H5_2 119.2 . . ?
C5_2 C6_2 C1_2 120.12(11) . . ?
C5_2 C6_2 C9_6 118.5(4) . . ?
C1_2 C6_2 C9_6 121.3(4) . . ?
C5_2 C6_2 C9_5 119.8(3) . . ?
C1_2 C6_2 C9_5 120.1(3) . . ?
C2_2 C7_2 H7A_2 109.5 . . ?
C2_2 C7_2 H7B_2 109.5 . . ?
H7A_2 C7_2 H7B_2 109.5 . . ?
C2_2 C7_2 H7C_2 109.5 . . ?
H7A_2 C7_2 H7C_2 109.5 . . ?
H7B_2 C7_2 H7C_2 109.5 . . ?
C4_2 C8_2 H8A_2 109.5 . . ?
C4_2 C8_2 H8B_2 109.5 . . ?
H8A_2 C8_2 H8B_2 109.5 . . ?
C4_2 C8_2 H8C_2 109.5 . . ?
H8A_2 C8_2 H8C_2 109.5 . . ?
H8B_2 C8_2 H8C_2 109.5 . . ?
C6_2 C9_5 H9A_5 109.5 . . ?
C6_2 C9_5 H9B_5 109.5 . . ?
H9A_5 C9_5 H9B_5 109.5 . . ?
C6_2 C9_5 H9C_5 109.5 . . ?
H9A_5 C9_5 H9C_5 109.5 . . ?
H9B_5 C9_5 H9C_5 109.5 . . ?
C6_2 C9_6 H3_6 109.5 . . ?
C6_2 C9_6 H2_6 109.5 . . ?
H3_6 C9_6 H2_6 109.5 . . ?
C6_2 C9_6 H1_6 109.5 . . ?
H3_6 C9_6 H1_6 109.5 . . ?
H2_6 C9_6 H1_6 109.5 . . ?
C2_3 C1_3 C6_3 118.35(10) . . ?
C2_3 C1_3 C1 125.84(10) . . ?
C6_3 C1_3 C1 115.79(10) . . ?
C3_3 C2_3 C1_3 120.43(11) . . ?
C3_3 C2_3 H2_3 119.8 . . ?
C1_3 C2_3 H2_3 119.8 . . ?
C4_3 C3_3 C2_3 120.40(11) . . ?
C4_3 C3_3 H3_3 119.8 . . ?
C2_3 C3_3 H3_3 119.8 . . ?
C5_3 C4_3 C3_3 119.74(11) . . ?
C5_3 C4_3 H4_3 120.1 . . ?
C3_3 C4_3 H4_3 120.1 . . ?
C4_3 C5_3 C6_3 119.70(12) . . ?
C4_3 C5_3 H5_3 120.1 . . ?
C6_3 C5_3 H5_3 120.1 . . ?
C5_3 C6_3 C1_3 121.34(11) . . ?
C5_3 C6_3 H6_3 119.3 . . ?
C1_3 C6_3 H6_3 119.3 . . ?
C2_4 C1_4 C6_4 118.33(11) . . ?
C2_4 C1_4 C2 119.59(10) . . ?
C6_4 C1_4 C2 122.09(10) . . ?
C3_4 C2_4 C1_4 121.07(12) . . ?
C3_4 C2_4 H2_4 119.5 . . ?
C1_4 C2_4 H2_4 119.5 . . ?
C4_4 C3_4 C2_4 120.03(13) . . ?
C4_4 C3_4 H3_4 120.0 . . ?
C2_4 C3_4 H3_4 120.0 . . ?
C3_4 C4_4 C5_4 119.85(12) . . ?
C3_4 C4_4 H4_4 120.1 . . ?
C5_4 C4_4 H4_4 120.1 . . ?
C4_4 C5_4 C6_4 120.28(13) . . ?
C4_4 C5_4 H5_4 119.9 . . ?
C6_4 C5_4 H5_4 119.9 . . ?
C5_4 C6_4 C1_4 120.38(12) . . ?
C5_4 C6_4 H6_4 119.8 . . ?
C1_4 C6_4 H6_4 119.8 . . ?

loop_
_geom_bond_atom_site_label_1
_geom_bond_atom_site_label_2
_geom_bond_distance
_geom_bond_site_symmetry_2
_geom_bond_publ_flag
N1 B1 1.4002(16) . ?
N1 C1_1 1.4872(14) . ?
N1 Be1 1.5939(10) . ?
C1 C2 1.3655(16) . ?
C1 C1_3 1.5055(15) . ?
C1 B1 1.6136(16) . ?
Be1 C2 2.192(2) . ?
Be1 C2 2.192(2) 2_656 ?
Be1 B1 2.3736(14) 2_656 ?
Be1 B1 2.3736(14) . ?
B1 C1_2 1.5944(17) . ?
C2 C1_4 1.4953(15) . ?
C2 C2 1.527(2) 2_656 ?
C1_1 C3_1 1.5295(17) . ?
C1_1 C4_1 1.5309(17) . ?
C1_1 C2_1 1.5325(17) . ?
C2_1 H2A_1 0.9800 . ?
C2_1 H2B_1 0.9800 . ?
C2_1 H2C_1 0.9800 . ?
C3_1 H3A_1 0.9800 . ?
C3_1 H3B_1 0.9800 . ?
C3_1 H3C_1 0.9800 . ?
C4_1 H4A_1 0.9800 . ?
C4_1 H4B_1 0.9800 . ?
C4_1 H4C_1 0.9800 . ?
C1_2 C2_2 1.4109(16) . ?
C1_2 C6_2 1.4116(17) . ?
C2_2 C3_2 1.3968(17) . ?
C2_2 C7_2 1.5130(17) . ?
C3_2 C4_2 1.3826(18) . ?
C3_2 H3_2 0.9500 . ?
C4_2 C5_2 1.3953(17) . ?
C4_2 C8_2 1.5124(16) . ?
C5_2 C6_2 1.3946(16) . ?
C5_2 H5_2 0.9500 . ?
C6_2 C9_6 1.458(11) . ?
C6_2 C9_5 1.550(9) . ?
C7_2 H7A_2 0.9800 . ?
C7_2 H7B_2 0.9800 . ?
C7_2 H7C_2 0.9800 . ?
C8_2 H8A_2 0.9800 . ?
C8_2 H8B_2 0.9800 . ?
C8_2 H8C_2 0.9800 . ?
C9_5 H9A_5 0.9800 . ?
C9_5 H9B_5 0.9800 . ?
C9_5 H9C_5 0.9800 . ?
C9_6 H3_6 0.9800 . ?
C9_6 H2_6 0.9800 . ?
C9_6 H1_6 0.9800 . ?
C1_3 C2_3 1.3915(16) . ?
C1_3 C6_3 1.3937(16) . ?
C2_3 C3_3 1.3891(17) . ?
C2_3 H2_3 0.9500 . ?
C3_3 C4_3 1.3878(19) . ?
C3_3 H3_3 0.9500 . ?
C4_3 C5_3 1.3817(19) . ?
C4_3 H4_3 0.9500 . ?
C5_3 C6_3 1.3868(17) . ?
C5_3 H5_3 0.9500 . ?
C6_3 H6_3 0.9500 . ?
C1_4 C2_4 1.3941(16) . ?
C1_4 C6_4 1.3967(17) . ?
C2_4 C3_4 1.3859(18) . ?
C2_4 H2_4 0.9500 . ?
C3_4 C4_4 1.380(2) . ?
C3_4 H3_4 0.9500 . ?
C4_4 C5_4 1.384(2) . ?
C4_4 H4_4 0.9500 . ?
C5_4 C6_4 1.3916(17) . ?
C5_4 H5_4 0.9500 . ?
C6_4 H6_4 0.9500 . ?

loop_
_geom_torsion_atom_site_label_1
_geom_torsion_atom_site_label_2
_geom_torsion_atom_site_label_3
_geom_torsion_atom_site_label_4
_geom_torsion
_geom_torsion_site_symmetry_1
_geom_torsion_site_symmetry_2
_geom_torsion_site_symmetry_3
_geom_torsion_site_symmetry_4
_geom_torsion_publ_flag
B1 N1 Be1 N1 135.30(7) . . . 2_656 ?
C1_1 N1 Be1 N1 -39.12(9) . . . 2_656 ?
B1 N1 Be1 C2 -23.84(9) . . . . ?
C1_1 N1 Be1 C2 161.74(9) . . . . ?
B1 N1 Be1 C2 -65.64(8) . . . 2_656 ?
C1_1 N1 Be1 C2 119.94(11) . . . 2_656 ?
B1 N1 Be1 B1 -135.7(3) . . . 2_656 ?
C1_1 N1 Be1 B1 49.9(4) . . . 2_656 ?
C1_1 N1 Be1 B1 -174.42(15) . . . . ?
C1_1 N1 B1 C1_2 10.58(19) . . . . ?
Be1 N1 B1 C1_2 -163.80(12) . . . . ?
C1_1 N1 B1 C1 -178.47(10) . . . . ?
Be1 N1 B1 C1 7.15(12) . . . . ?
C1_1 N1 B1 Be1 174.38(15) . . . . ?
C2 C1 B1 N1 29.01(15) . . . . ?
C1_3 C1 B1 N1 -152.10(10) . . . . ?
C2 C1 B1 C1_2 -158.62(10) . . . . ?
C1_3 C1 B1 C1_2 20.27(14) . . . . ?
C2 C1 B1 Be1 33.88(10) . . . . ?
C1_3 C1 B1 Be1 -147.23(9) . . . . ?
C1_3 C1 C2 C1_4 16.95(15) . . . . ?
B1 C1 C2 C1_4 -164.17(10) . . . . ?
C1_3 C1 C2 C2 -155.16(8) . . . 2_656 ?
B1 C1 C2 C2 23.72(14) . . . 2_656 ?
C1_3 C1 C2 Be1 145.72(9) . . . . ?
B1 C1 C2 Be1 -35.40(10) . . . . ?
B1 N1 C1_1 C3_1 49.42(15) . . . . ?
Be1 N1 C1_1 C3_1 -137.41(11) . . . . ?
B1 N1 C1_1 C4_1 -71.96(14) . . . . ?
Be1 N1 C1_1 C4_1 101.21(12) . . . . ?
B1 N1 C1_1 C2_1 168.96(11) . . . . ?
Be1 N1 C1_1 C2_1 -17.87(15) . . . . ?
N1 B1 C1_2 C2_2 86.08(15) . . . . ?
C1 B1 C1_2 C2_2 -84.56(13) . . . . ?
Be1 B1 C1_2 C2_2 38.6(4) . . . . ?
N1 B1 C1_2 C6_2 -102.44(15) . . . . ?
C1 B1 C1_2 C6_2 86.93(13) . . . . ?
Be1 B1 C1_2 C6_2 -149.9(3) . . . . ?
C6_2 C1_2 C2_2 C3_2 -0.40(16) . . . . ?
B1 C1_2 C2_2 C3_2 171.44(10) . . . . ?
C6_2 C1_2 C2_2 C7_2 179.37(11) . . . . ?
B1 C1_2 C2_2 C7_2 -8.79(16) . . . . ?
C1_2 C2_2 C3_2 C4_2 1.72(18) . . . . ?
C7_2 C2_2 C3_2 C4_2 -178.05(11) . . . . ?
C2_2 C3_2 C4_2 C5_2 -1.02(17) . . . . ?
C2_2 C3_2 C4_2 C8_2 177.60(11) . . . . ?
C3_2 C4_2 C5_2 C6_2 -1.00(17) . . . . ?
C8_2 C4_2 C5_2 C6_2 -179.62(11) . . . . ?
C4_2 C5_2 C6_2 C1_2 2.31(17) . . . . ?
C4_2 C5_2 C6_2 C9_6 -173.9(6) . . . . ?
C4_2 C5_2 C6_2 C9_5 -178.9(5) . . . . ?
C2_2 C1_2 C6_2 C5_2 -1.56(16) . . . . ?
B1 C1_2 C6_2 C5_2 -173.12(10) . . . . ?
C2_2 C1_2 C6_2 C9_6 174.5(6) . . . . ?
B1 C1_2 C6_2 C9_6 3.0(6) . . . . ?
C2_2 C1_2 C6_2 C9_5 179.7(5) . . . . ?
B1 C1_2 C6_2 C9_5 8.1(5) . . . . ?
C2 C1 C1_3 C2_3 -95.65(14) . . . . ?
B1 C1 C1_3 C2_3 85.40(14) . . . . ?
C2 C1 C1_3 C6_3 85.77(13) . . . . ?
B1 C1 C1_3 C6_3 -93.17(12) . . . . ?
C6_3 C1_3 C2_3 C3_3 -2.09(18) . . . . ?
C1 C1_3 C2_3 C3_3 179.38(11) . . . . ?
C1_3 C2_3 C3_3 C4_3 1.98(19) . . . . ?
C2_3 C3_3 C4_3 C5_3 -0.6(2) . . . . ?
C3_3 C4_3 C5_3 C6_3 -0.72(19) . . . . ?
C4_3 C5_3 C6_3 C1_3 0.58(19) . . . . ?
C2_3 C1_3 C6_3 C5_3 0.81(17) . . . . ?
C1 C1_3 C6_3 C5_3 179.50(11) . . . . ?
C1 C2 C1_4 C2_4 53.65(15) . . . . ?
C2 C2 C1_4 C2_4 -133.55(10) 2_656 . . . ?
Be1 C2 C1_4 C2_4 -51.55(14) . . . . ?
C1 C2 C1_4 C6_4 -126.13(12) . . . . ?
C2 C2 C1_4 C6_4 46.66(13) 2_656 . . . ?
Be1 C2 C1_4 C6_4 128.67(10) . . . . ?
C6_4 C1_4 C2_4 C3_4 1.78(17) . . . . ?
C2 C1_4 C2_4 C3_4 -178.02(11) . . . . ?
C1_4 C2_4 C3_4 C4_4 0.60(19) . . . . ?
C2_4 C3_4 C4_4 C5_4 -1.8(2) . . . . ?
C3_4 C4_4 C5_4 C6_4 0.7(2) . . . . ?
C4_4 C5_4 C6_4 C1_4 1.78(18) . . . . ?
C2_4 C1_4 C6_4 C5_4 -2.95(17) . . . . ?
C2 C1_4 C6_4 C5_4 176.84(11) . . . . ?
